data_1576764
loop_
_publ_author_name
'Zhu, Lin'
'Gao, Pu'
'Du, Jing'
'Shen, Yan'
'Feng, Yan'
'Wu, Mingzai'
'Ding, Yanjun'
'Zhu, Manzhou'

_publ_section_title
;
 Modulating the carbon tails of ligands on AuCu<sub>14</sub> nanoclusters
 enables the transition from single to dual emission.
;
_journal_issue 5
_journal_name_full Nanoscale
_journal_page_first 2491
_journal_page_last 2495
_journal_paper_doi 10.1039/d5nr05074j
_journal_volume 18
_journal_year 2026
_chemical_formula_moiety 'C192 H174 Au0.6 Cu14 P6 S12, F5.4 Sb0.9'
_chemical_formula_sum 'C192 H174 Au0.6 Cu14 F5.4 P6 S12 Sb0.9'
_chemical_formula_weight 4271.76
_space_group_crystal_system triclinic
_space_group_IT_number 2
_space_group_name_Hall '-P 1'
_space_group_name_H-M_alt 'P -1'
_atom_sites_solution_hydrogens geom
_audit_creation_date 2024-03-19
_audit_creation_method
;
Olex2 1.5
(compiled 2022.04.07 svn.rca3783a0 for OlexSys, GUI svn.r6498)
;
_audit_update_record
;
2024-07-01 deposited with the CCDC.	2025-12-26 downloaded from the CCDC.
;
_cell_angle_alpha 110.9310(10)
_cell_angle_beta 109.6290(10)
_cell_angle_gamma 98.0240(10)
_cell_formula_units_Z 1
_cell_length_a 16.5353(2)
_cell_length_b 16.7733(2)
_cell_length_c 19.1444(3)
_cell_measurement_reflns_used 35852
_cell_measurement_temperature 120.00(10)
_cell_measurement_theta_max 75.9150
_cell_measurement_theta_min 2.7040
_cell_volume 4463.15(12)
_computing_cell_refinement 'CrysAlisPro 1.171.42.64a (Rigaku OD, 2022)'
_computing_data_collection 'CrysAlisPro 1.171.42.64a (Rigaku OD, 2022)'
_computing_data_reduction 'CrysAlisPro 1.171.42.64a (Rigaku OD, 2022)'
_computing_molecular_graphics 'Olex2 1.5 (Dolomanov et al., 2009)'
_computing_publication_material 'Olex2 1.5 (Dolomanov et al., 2009)'
_computing_structure_refinement 'SHELXL 2018/3 (Sheldrick, 2015)'
_diffrn_ambient_environment N~2~
_diffrn_ambient_temperature 120.00(10)
_diffrn_detector 'Hybrid Pixel Array Detector'
_diffrn_detector_area_resol_mean 10.0000
_diffrn_detector_type HyPix
_diffrn_measured_fraction_theta_full 0.998
_diffrn_measured_fraction_theta_max 0.998
_diffrn_measurement_details
;
List of Runs (angles in degrees, time in seconds):

  # Type    Start    End  Width  t~exp~   \w     \q     \k     \f   Frames
#--------------------------------------------------------------------------
  1  \w    -67.00 -32.00   0.50    0.70    -- -104.50  61.00-150.00   70
  2  \w    -62.00 -33.00   0.50    0.70    -- -104.50  61.00 -90.00   58
  3  \w    -74.00 -32.00   0.50    0.70    -- -104.50  77.00   0.00   84
  4  \w    -67.00 -32.00   0.50    0.70    -- -104.50  61.00 120.00   70
  5  \w    -68.00 -38.00   0.50    0.70    -- -104.50  61.00  30.00   60
  6  \w    -61.00 -33.00   0.50    0.70    -- -104.50  61.00-180.00   56
  7  \w    -23.00  28.00   0.50    0.40    --  -46.41  19.00 -30.00  102
  8  \w    -14.00  29.00   0.50    0.40    --   46.41 -19.00 150.00   86
  9  \w     36.00  62.00   0.50    0.70    --  106.90 -61.00 150.00   52
 10  \w    -29.00  29.00   0.50    0.40    --   46.41 -19.00  60.00  116
 11  \w     68.00 113.00   0.50    0.40    --   46.41 146.00 141.00   90
 12  \w     93.00 118.00   0.50    0.70    --  106.90 146.00 141.00   50
 13  \w     80.00 118.00   0.50    0.70    --  106.90 125.00 -25.00   76
 14  \w     70.00 117.00   0.50    0.40    --   46.41  57.00 -30.00   94
 15  \w    139.00 175.00   0.50    0.70    --  106.90  30.00 -30.00   72
 16  \w    139.00 169.00   0.50    0.70    --  106.90  15.00  90.00   60
 17  \w    113.00 178.00   0.50    0.70    --  106.90  30.00 150.00  130
 18  \w    100.00 129.00   0.50    0.70    --  106.90  15.00  90.00   58
 19  \w     44.00 102.00   0.50    0.70    --  106.90 -95.00 -90.00  116
 20  \w     37.00 106.00   0.50    0.70    --  106.90-125.00-102.00  138
 21  \w     69.00 111.00   0.50    0.70    --  106.90-125.00-150.00   84
 22  \w     20.00  92.00   0.50    0.40    --   46.41-125.00-102.00  144
 23  \w     37.00  76.00   0.50    0.70    --  106.90-125.00   0.00   78
 24  \w     40.00  83.00   0.50    0.70    --  106.90 -95.00  60.00   86
 25  \w     34.00 126.00   0.50    0.70    --  106.90-146.00  90.00  184
 26  \w     35.00  95.00   0.50    0.70    --  106.90 -95.00  90.00  120
 27  \w     43.00  97.00   0.50    0.70    --  106.90 -95.00 120.00  108
 28  \w     61.00 106.00   0.50    0.40    --   46.41-146.00  90.00   90
 29  \w     71.00 102.00   0.50    0.70    --  106.90 -95.00 -60.00   62
 30  \w     35.00  94.00   0.50    0.70    --  106.90 -95.00-120.00  118
 31  \w    -77.00 -52.00   0.50    0.40    --  -46.41 125.00 -25.00   50
 32  \w    -78.00 -40.00   0.50    0.70    -- -104.50 137.00-120.22   76
 33  \w   -122.00 -97.00   0.50    0.70    -- -104.50 139.00  59.60   50
 34  \w    -90.00 -64.00   0.50    0.40    --  -46.41 146.00 141.00   52
 35  \w   -127.00 -78.00   0.50    0.70    -- -104.50 146.00 141.00   98
 36  \w    -59.00 -33.00   0.50    0.70    -- -104.50 139.00  59.60   52
 37  \w   -104.00 -67.00   0.50    0.70    -- -104.50 125.00 -25.00   74
 38  \w   -120.00 -88.00   0.50    0.70    -- -104.50 137.00-120.22   64
 39  \w   -169.00 -90.00   0.50    0.70    -- -104.50 -45.00 -30.00  158
 40  \w   -148.00 -90.00   0.50    0.70    -- -104.50 -45.00 -90.00  116
 41  \w   -117.00 -23.00   0.50    0.40    --  -46.41 -77.00  30.00  188
 42  \w   -161.00-133.00   0.50    0.70    -- -104.50 -45.00 120.00   56
 43  \w   -126.00 -92.00   0.50    0.70    -- -104.50 -45.00 120.00   68
 44  \w    -91.00 -64.00   0.50    0.40    --  -46.41-146.00  90.00   54
 45  \w    -84.00 -59.00   0.50    0.70    -- -104.50-146.00  90.00   50
 46  \w   -115.00 -89.00   0.50    0.70    -- -104.50-146.00  90.00   52
 47  \w   -168.00 -75.00   0.50    0.70    -- -104.50-125.00 -60.00  186
 48  \w   -134.00 -76.00   0.50    0.70    -- -104.50-125.00-102.00  116
;
_diffrn_measurement_device 'four-circle diffractometer'
_diffrn_measurement_device_type 'XtaLAB Synergy R, HyPix'
_diffrn_measurement_method '\w scans'
_diffrn_orient_matrix_type 'CrysAlisPro convention (1999,Acta A55,543-557)'
_diffrn_orient_matrix_UB_11 0.0252140000
_diffrn_orient_matrix_UB_12 0.1027566000
_diffrn_orient_matrix_UB_13 0.0408235000
_diffrn_orient_matrix_UB_21 -0.0287673000
_diffrn_orient_matrix_UB_22 0.0000457000
_diffrn_orient_matrix_UB_23 -0.0853214000
_diffrn_orient_matrix_UB_31 -0.0961995000
_diffrn_orient_matrix_UB_32 -0.0057632000
_diffrn_orient_matrix_UB_33 -0.0063402000
_diffrn_radiation_monochromator mirror
_diffrn_radiation_probe x-ray
_diffrn_radiation_type 'Cu K\a'
_diffrn_radiation_wavelength 1.54184
_diffrn_reflns_av_R_equivalents 0.0662
_diffrn_reflns_av_unetI/netI 0.0475
_diffrn_reflns_Laue_measured_fraction_full 0.998
_diffrn_reflns_Laue_measured_fraction_max 0.998
_diffrn_reflns_limit_h_max 15
_diffrn_reflns_limit_h_min -19
_diffrn_reflns_limit_k_max 19
_diffrn_reflns_limit_k_min -19
_diffrn_reflns_limit_l_max 22
_diffrn_reflns_limit_l_min -22
_diffrn_reflns_number 55053
_diffrn_reflns_point_group_measured_fraction_full 0.998
_diffrn_reflns_point_group_measured_fraction_max 0.998
_diffrn_reflns_theta_full 66.000
_diffrn_reflns_theta_max 66.000
_diffrn_reflns_theta_min 2.719
_diffrn_source 'Rotating-anode X-ray tube'
_diffrn_source_type 'PhotonJet R (Cu) X-ray Source'
_exptl_absorpt_coefficient_mu 5.981
_exptl_absorpt_correction_T_max 1.00000
_exptl_absorpt_correction_T_min 0.53528
_exptl_absorpt_correction_type multi-scan
_exptl_absorpt_process_details
;
CrysAlisPro 1.171.42.64a (Rigaku Oxford Diffraction, 2022)
Empirical absorption correction using spherical harmonics,
implemented in SCALE3 ABSPACK scaling algorithm.
;
_exptl_crystal_colour red
_exptl_crystal_colour_primary red
_exptl_crystal_density_diffrn 1.589
_exptl_crystal_description block
_exptl_crystal_F_000 2156
_exptl_crystal_size_max 0.3
_exptl_crystal_size_mid 0.256
_exptl_crystal_size_min 0.23
_refine_diff_density_max 2.643
_refine_diff_density_min -0.724
_refine_diff_density_rms 0.171
_refine_ls_extinction_method none
_refine_ls_goodness_of_fit_ref 1.077
_refine_ls_hydrogen_treatment constr
_refine_ls_matrix_type full
_refine_ls_number_parameters 874
_refine_ls_number_reflns 15529
_refine_ls_number_restraints 30
_refine_ls_restrained_S_all 1.077
_refine_ls_R_factor_all 0.0786
_refine_ls_R_factor_gt 0.0748
_refine_ls_shift/su_max 0.000
_refine_ls_shift/su_mean 0.000
_refine_ls_structure_factor_coef Fsqd
_refine_ls_weighting_details 'w=1/[\s^2^(Fo^2^)+(0.0641P)^2^+66.6792P] where P=(Fo^2^+2Fc^2^)/3'
_refine_ls_weighting_scheme calc
_refine_ls_wR_factor_gt 0.1997
_refine_ls_wR_factor_ref 0.2015
_reflns_Friedel_coverage 0.000
_reflns_number_gt 14224
_reflns_number_total 15529
_reflns_threshold_expression 'I > 2\s(I)'
_cod_data_source_file d5nr05074j2.cif
_cod_data_source_block AuCu14
_cod_original_cell_volume 4463.14(11)
_cod_original_formula_sum 'C192 H174 Au0.60 Cu14 F5.40 P6 S12 Sb0.90'
_cod_database_code 1576764
_shelx_shelxl_version_number 2018/3
_chemical_oxdiff_formula 'C H P S Cu Au F Sb'
_chemical_oxdiff_usercomment 'Au Cu C P S H'
_shelx_space_group_comment
;
The symmetry employed for this shelxl refinement is uniquely defined
by the following loop, which should always be used as a source of
symmetry information in preference to the above space-group names.
They are only intended as comments.
;
_shelx_estimated_absorpt_t_max 0.340
_shelx_estimated_absorpt_t_min 0.267
_olex2_refinement_description
;
1. Fixed Uiso
 At 1.2 times of:
  All C(H) groups
 At 1.5 times of:
  All C(H,H,H) groups
2. Uiso/Uaniso restraints and constraints
C95: within 2A with sigma of 0.001 and sigma for terminal atoms of 0.002 within
2A
Uanis(C95) \\sim Ueq: with sigma of 0.01 and sigma for terminal atoms of 0.02
Uanis(C20) \\sim Ueq, Uanis(C45) \\sim Ueq, Uanis(C79) \\sim Ueq: with sigma of
0.01 and sigma for terminal atoms of 0.02
Uanis(C57) \\sim Ueq: with sigma of 0.01 and sigma for terminal atoms of 0.02
3. Others
 Fixed Sof: Au1(0.3) Sb1(0.45) F2(0.9) F3(0.9) F1(0.9)
4.a Aromatic/amide H refined with riding coordinates:
 C81(H81), C23(H23), C89(H89), C9(H9), C92(H92), C80(H80), C26(H26), C63(H63),
 C48(H48), C94(H94), C83(H83), C13(H13), C35(H35), C70(H70), C90(H90), C67(H67),
  C40(H40), C12(H12), C55(H55), C39(H39), C43(H43), C2(H2), C53(H53), C14(H14),
 C22(H22), C74(H74), C18(H18), C76(H76), C86(H86), C75(H75), C50(H50), C88(H88),
  C45(H45), C57(H57), C17(H17), C66(H66), C84(H84), C68(H68), C82(H82),
 C56(H56), C28(H28), C96(H96), C58(H58), C7(H7), C69(H69), C64(H64), C25(H25),
 C73(H73), C19(H19), C44(H44), C37(H37), C29(H29), C78(H78), C46(H46), C60(H60),
  C3(H3), C15(H15), C33(H33), C72(H72), C62(H62), C31(H31), C71(H71), C59(H59),
 C65(H65), C41(H41), C77(H77), C87(H87), C47(H47), C85(H85)
4.b Fitted hexagon refined as free rotating group:
 C1(C81,C23,C89,C9,C92), C4(C80,C26,C36,C63,C48), C6(C94,C83,C13,C35,C70),
 C8(C90,C67,C38,C40,C12), C10(C55,C39,C43,C2,C53), C14(C22,C32,C74,C18,C30),
 C16(C76,C86,C51,C75,C50), C20(C88,C45,C79,C57,C17), C24(C66,C84,C68,C82,C56),
 C28(C42,C96,C58,C7,C69), C34(C64,C25,C27,C73,C19), C44(C52,C37,C29,C78,C46),
 C54(C60,C3,C15,C33,C72), C62(C49,C31,C71,C59,C65), C61(C41,C77,C87,C47,C85)
4.c Idealised Me refined as rotating group:
 C5(H5A,H5B,H5C), C21(H21A,H21B,H21C), C11(H11A,H11B,H11C), C91(H91A,H91B,
 H91C), C93(H93A,H93B,H93C), C95(H95A,H95B,H95C)
;
_platon_squeeze_special_details
;
A solvent mask was calculated and 46 electrons were 
found in a volume of 135\%A^3^ in 1 void per unit cell. 
This is consistent with the presence of 
1[CH2Cl2] per Asymmetric Unit 
which account for 42 electrons 
per unit cell.
;
_platon_squeeze_void_probe_radius 1.20
_olex2_submission_special_instructions 'No special instructions were received'
_oxdiff_exptl_absorpt_empirical_details
;
Empirical correction (ABSPACK) includes:
- Absorption correction using spherical harmonics
- Frame scaling
;
_oxdiff_exptl_absorpt_empirical_full_max 3.556
_oxdiff_exptl_absorpt_empirical_full_min 0.281

loop_
_space_group_symop_operation_xyz
'x, y, z'
'-x, -y, -z'

loop_
_atom_site_label
_atom_site_type_symbol
_atom_site_fract_x
_atom_site_fract_y
_atom_site_fract_z
_atom_site_U_iso_or_equiv
_atom_site_adp_type
_atom_site_occupancy
_atom_site_site_symmetry_order
_atom_site_calc_flag
_atom_site_refinement_flags_posn
_atom_site_refinement_flags_adp
_atom_site_refinement_flags_occupancy
_atom_site_disorder_assembly
_atom_site_disorder_group
Au1 Au 0.500000 0.500000 0.500000 0.02054(17) Uani 0.6 2 d S . P . .
Sb1 Sb 1.000000 1.000000 1.000000 0.0358(2) Uani 0.9 2 d S . P . .
Cu3 Cu 0.53297(7) 0.28245(7) 0.28526(6) 0.0232(2) Uani 1 1 d . . . . .
Cu1 Cu 0.67840(7) 0.74528(8) 0.50152(7) 0.0238(2) Uani 1 1 d . . . . .
Cu4 Cu 0.54774(7) 0.34861(8) 0.50585(7) 0.0276(3) Uani 1 1 d . . . . .
Cu5 Cu 0.65496(7) 0.50554(8) 0.49397(7) 0.0242(3) Uani 1 1 d . . . . .
Cu7 Cu 0.75107(7) 0.48976(8) 0.70291(6) 0.0257(3) Uani 1 1 d . . . . .
Cu2 Cu 0.50031(7) 0.51126(8) 0.35878(7) 0.0281(3) Uani 1 1 d . . . . .
Cu6 Cu 0.62694(8) 0.63828(8) 0.63250(7) 0.0279(3) Uani 1 1 d . . . . .
S1 S 0.64962(12) 0.56598(13) 0.71391(11) 0.0250(4) Uani 1 1 d . . . . .
S2 S 0.69782(12) 0.42168(13) 0.56488(11) 0.0243(4) Uani 1 1 d . . . . .
S5 S 0.60052(12) 0.43165(13) 0.35337(11) 0.0246(4) Uani 1 1 d . . . . .
S6 S 0.53166(12) 0.66282(13) 0.41859(11) 0.0242(4) Uani 1 1 d . . . . .
P3 P 0.75887(13) 0.86118(14) 0.50011(12) 0.0250(4) Uani 1 1 d . . . . .
S4 S 0.46611(12) 0.27134(13) 0.36758(11) 0.0255(4) Uani 1 1 d . . . . .
S3 S 0.71454(12) 0.65728(13) 0.56567(11) 0.0254(4) Uani 1 1 d . . . . .
P1 P 0.85118(13) 0.48455(15) 0.81074(12) 0.0269(4) Uani 1 1 d . . . . .
P2 P 0.52927(14) 0.17288(14) 0.17684(12) 0.0256(4) Uani 1 1 d . . . . .
F2 F 0.9133(4) 0.8942(5) 0.9162(4) 0.0521(16) Uani 0.9 1 d . . P . .
F3 F 0.9274(4) 1.0661(5) 0.9642(5) 0.0618(19) Uani 0.9 1 d . . P . .
F1 F 0.9479(4) 0.9970(6) 1.0721(4) 0.064(2) Uani 0.9 1 d . . P . .
C1 C 0.7818(4) 0.8210(4) 0.4082(3) 0.0295(17) Uani 1 1 d G . . . .
C81 C 0.8463(4) 0.7758(4) 0.4099(3) 0.043(2) Uani 1 1 d G . . . .
H81 H 0.877735 0.768896 0.457969 0.051 Uiso 1 1 calc R U . . .
C23 C 0.8647(4) 0.7408(4) 0.3413(4) 0.049(3) Uani 1 1 d G . . . .
H23 H 0.908754 0.709899 0.342422 0.058 Uiso 1 1 calc R U . . .
C89 C 0.8186(5) 0.7509(5) 0.2710(3) 0.051(3) Uani 1 1 d G . . . .
H89 H 0.831223 0.726961 0.224040 0.062 Uiso 1 1 calc R U . . .
C9 C 0.7541(4) 0.7961(5) 0.2693(3) 0.049(3) Uani 1 1 d G . . . .
H9 H 0.722672 0.803020 0.221204 0.059 Uiso 1 1 calc R U . . .
C92 C 0.7357(4) 0.8311(4) 0.3379(3) 0.041(2) Uani 1 1 d G . . . .
H92 H 0.691651 0.862017 0.336750 0.049 Uiso 1 1 calc R U . . .
C4 C 0.3877(3) 0.1653(3) 0.3304(3) 0.0278(17) Uani 1 1 d G . . . .
C80 C 0.3988(3) 0.1135(3) 0.3737(3) 0.0307(18) Uani 1 1 d G . . . .
H80 H 0.448842 0.134745 0.425204 0.037 Uiso 1 1 calc R U . . .
C26 C 0.3367(4) 0.0306(3) 0.3416(3) 0.0349(19) Uani 1 1 d G . . . .
H26 H 0.344334 -0.004810 0.371192 0.042 Uiso 1 1 calc R U . . .
C36 C 0.2635(3) -0.0005(3) 0.2662(3) 0.037(2) Uani 1 1 d G . . . .
C63 C 0.2524(3) 0.0513(4) 0.2229(3) 0.039(2) Uani 1 1 d G . . . .
H63 H 0.202347 0.030019 0.171421 0.046 Uiso 1 1 calc R U . . .
C48 C 0.3145(3) 0.1342(3) 0.2550(3) 0.0343(19) Uani 1 1 d G . . . .
H48 H 0.306854 0.169574 0.225432 0.041 Uiso 1 1 calc R U . . .
C6 C 0.8720(3) 0.9212(4) 0.5819(3) 0.0286(17) Uani 1 1 d G . . . .
C94 C 0.8885(3) 0.9229(4) 0.6586(3) 0.040(2) Uani 1 1 d G . . . .
H94 H 0.842415 0.891761 0.666629 0.048 Uiso 1 1 calc R U . . .
C83 C 0.9725(4) 0.9702(5) 0.7236(3) 0.055(3) Uani 1 1 d G . . . .
H83 H 0.983779 0.971378 0.776055 0.066 Uiso 1 1 calc R U . . .
C13 C 1.0399(3) 1.0158(4) 0.7119(3) 0.047(3) Uani 1 1 d G . . . .
H13 H 1.097325 1.048101 0.756280 0.057 Uiso 1 1 calc R U . . .
C35 C 1.0234(3) 1.0141(4) 0.6351(4) 0.047(2) Uani 1 1 d G . . . .
H35 H 1.069506 1.045210 0.627080 0.056 Uiso 1 1 calc R U . . .
C70 C 0.9394(4) 0.9668(4) 0.5701(3) 0.037(2) Uani 1 1 d G . . . .
H70 H 0.928142 0.965594 0.517654 0.044 Uiso 1 1 calc R U . . .
C8 C 0.6876(3) 0.4684(4) 0.3262(3) 0.0251(16) Uani 1 1 d G . . . .
C90 C 0.7688(3) 0.4504(4) 0.3549(3) 0.0338(19) Uani 1 1 d G . . . .
H90 H 0.779387 0.424330 0.392591 0.041 Uiso 1 1 calc R U . . .
C67 C 0.8344(3) 0.4704(4) 0.3286(4) 0.043(2) Uani 1 1 d G . . . .
H67 H 0.889860 0.458091 0.348235 0.051 Uiso 1 1 calc R U . . .
C38 C 0.8188(3) 0.5086(4) 0.2735(4) 0.040(2) Uani 1 1 d G . . . .
C40 C 0.7377(4) 0.5266(4) 0.2448(3) 0.039(2) Uani 1 1 d G . . . .
H40 H 0.727066 0.552674 0.207156 0.046 Uiso 1 1 calc R U . . .
C12 C 0.6721(3) 0.5066(4) 0.2711(3) 0.0348(19) Uani 1 1 d G . . . .
H12 H 0.616592 0.518914 0.251512 0.042 Uiso 1 1 calc R U . . .
C10 C 0.8847(4) 0.3818(3) 0.7919(3) 0.0284(17) Uani 1 1 d G . . . .
C55 C 0.9166(4) 0.3534(4) 0.8531(3) 0.038(2) Uani 1 1 d G . . . .
H55 H 0.913900 0.382803 0.904544 0.046 Uiso 1 1 calc R U . . .
C39 C 0.9524(4) 0.2820(4) 0.8391(3) 0.048(2) Uani 1 1 d G . . . .
H39 H 0.974232 0.262634 0.880956 0.058 Uiso 1 1 calc R U . . .
C43 C 0.9564(4) 0.2391(4) 0.7639(4) 0.046(2) Uani 1 1 d G . . . .
H43 H 0.980848 0.190271 0.754320 0.055 Uiso 1 1 calc R U . . .
C2 C 0.9244(4) 0.2675(4) 0.7027(3) 0.044(2) Uani 1 1 d G . . . .
H2 H 0.927131 0.238074 0.651271 0.053 Uiso 1 1 calc R U . . .
C53 C 0.8886(4) 0.3388(4) 0.7167(3) 0.041(2) Uani 1 1 d G . . . .
H53 H 0.866799 0.358242 0.674858 0.049 Uiso 1 1 calc R U . . .
C14 C 0.5150(3) 0.7064(4) 0.2900(3) 0.0298(17) Uani 1 1 d G . . . .
H14 H 0.561437 0.679822 0.286376 0.036 Uiso 1 1 calc R U . . .
C22 C 0.4834(4) 0.7487(4) 0.2404(3) 0.036(2) Uani 1 1 d G . . . .
H22 H 0.508284 0.751027 0.202755 0.044 Uiso 1 1 calc R U . . .
C32 C 0.4155(4) 0.7877(4) 0.2457(3) 0.036(2) Uani 1 1 d G . . . .
C74 C 0.3792(3) 0.7843(4) 0.3007(3) 0.0352(19) Uani 1 1 d G . . . .
H74 H 0.332788 0.810902 0.304393 0.042 Uiso 1 1 calc R U . . .
C18 C 0.4108(3) 0.7420(4) 0.3504(3) 0.0302(18) Uani 1 1 d G . . . .
H18 H 0.385940 0.739697 0.388014 0.036 Uiso 1 1 calc R U . . .
C30 C 0.4787(3) 0.7031(4) 0.3451(3) 0.0247(16) Uani 1 1 d G . . . .
C16 C 0.7652(3) 0.3638(3) 0.5214(3) 0.0249(16) Uani 1 1 d G . . . .
C76 C 0.8581(3) 0.4004(3) 0.5584(3) 0.039(2) Uani 1 1 d G . . . .
H76 H 0.885250 0.457595 0.604006 0.046 Uiso 1 1 calc R U . . .
C86 C 0.9113(2) 0.3531(4) 0.5288(4) 0.045(2) Uani 1 1 d G . . . .
H86 H 0.974783 0.378049 0.554106 0.055 Uiso 1 1 calc R U . . .
C51 C 0.8716(3) 0.2693(4) 0.4621(4) 0.043(2) Uani 1 1 d G . . . .
C75 C 0.7787(4) 0.2328(3) 0.4251(3) 0.047(2) Uani 1 1 d G . . . .
H75 H 0.751591 0.175597 0.379536 0.057 Uiso 1 1 calc R U . . .
C50 C 0.7255(2) 0.2801(3) 0.4547(3) 0.036(2) Uani 1 1 d G . . . .
H50 H 0.662056 0.255142 0.429435 0.043 Uiso 1 1 calc R U . . .
C20 C 0.6766(4) 0.6392(4) 0.8184(2) 0.0294(17) Uani 1 1 d G U . . .
C88 C 0.6186(3) 0.6275(4) 0.8546(3) 0.044(2) Uani 1 1 d G . . . .
H88 H 0.560992 0.584579 0.822312 0.053 Uiso 1 1 calc R U . . .
C45 C 0.6449(4) 0.6785(5) 0.9382(3) 0.057(3) Uani 1 1 d G U . . .
H45 H 0.605262 0.670517 0.963009 0.069 Uiso 1 1 calc R U . . .
C79 C 0.7292(5) 0.7413(4) 0.9855(2) 0.052(3) Uani 1 1 d G U . . .
C57 C 0.7871(3) 0.7531(4) 0.9493(3) 0.048(3) Uani 1 1 d G U . . .
H57 H 0.844725 0.795997 0.981593 0.057 Uiso 1 1 calc R U . . .
C17 C 0.7608(3) 0.7020(4) 0.8657(3) 0.043(2) Uani 1 1 d G . . . .
H17 H 0.800457 0.710060 0.840896 0.051 Uiso 1 1 calc R U . . .
C24 C 0.4218(3) 0.0863(3) 0.1089(3) 0.0296(17) Uani 1 1 d G . . . .
C66 C 0.3458(3) 0.1146(3) 0.0879(4) 0.037(2) Uani 1 1 d G . . . .
H66 H 0.350970 0.176583 0.109758 0.044 Uiso 1 1 calc R U . . .
C84 C 0.2621(3) 0.0523(4) 0.0348(4) 0.043(2) Uani 1 1 d G . . . .
H84 H 0.210134 0.071628 0.020440 0.051 Uiso 1 1 calc R U . . .
C68 C 0.2545(3) -0.0384(3) 0.0028(4) 0.041(2) Uani 1 1 d G . . . .
H68 H 0.197341 -0.080963 -0.033482 0.049 Uiso 1 1 calc R U . . .
C82 C 0.3306(4) -0.0666(3) 0.0238(4) 0.040(2) Uani 1 1 d G . . . .
H82 H 0.325385 -0.128599 0.001914 0.048 Uiso 1 1 calc R U . . .
C56 C 0.4142(3) -0.0043(3) 0.0769(3) 0.038(2) Uani 1 1 d G . . . .
H56 H 0.466223 -0.023645 0.091232 0.046 Uiso 1 1 calc R U . . .
C28 C 0.6655(4) 0.0880(4) 0.1729(4) 0.037(2) Uani 1 1 d G . . . .
H28 H 0.674859 0.113178 0.138028 0.045 Uiso 1 1 calc R U . . .
C42 C 0.6015(4) 0.1057(4) 0.2036(3) 0.0288(17) Uani 1 1 d G . . . .
C96 C 0.5878(4) 0.0689(4) 0.2547(4) 0.037(2) Uani 1 1 d G . . . .
H96 H 0.544067 0.081007 0.275638 0.044 Uiso 1 1 calc R U . . .
C58 C 0.6380(4) 0.0142(4) 0.2751(4) 0.043(2) Uani 1 1 d G . . . .
H58 H 0.628603 -0.010971 0.309976 0.052 Uiso 1 1 calc R U . . .
C7 C 0.7019(4) -0.0035(4) 0.2444(4) 0.047(2) Uani 1 1 d G . . . .
H7 H 0.736268 -0.040875 0.258341 0.056 Uiso 1 1 calc R U . . .
C69 C 0.7157(4) 0.0333(4) 0.1933(4) 0.047(2) Uani 1 1 d G . . . .
H69 H 0.759397 0.021198 0.172366 0.056 Uiso 1 1 calc R U . . .
C34 C 0.8318(2) 0.6812(4) 0.6265(3) 0.0277(17) Uani 1 1 d G . . . .
C64 C 0.8737(3) 0.7491(4) 0.7062(3) 0.038(2) Uani 1 1 d G . . . .
H64 H 0.839280 0.780706 0.730239 0.046 Uiso 1 1 calc R U . . .
C25 C 0.9658(3) 0.7707(4) 0.7506(3) 0.042(2) Uani 1 1 d G . . . .
H25 H 0.994439 0.817115 0.805059 0.050 Uiso 1 1 calc R U . . .
C27 C 1.0161(2) 0.7244(4) 0.7154(3) 0.044(2) Uani 1 1 d G . . . .
C73 C 0.9743(3) 0.6565(4) 0.6357(4) 0.048(3) Uani 1 1 d G . . . .
H73 H 1.008633 0.624884 0.611648 0.058 Uiso 1 1 calc R U . . .
C19 C 0.8821(3) 0.6349(4) 0.5913(3) 0.041(2) Uani 1 1 d G . . . .
H19 H 0.853473 0.588474 0.536826 0.050 Uiso 1 1 calc R U . . .
C44 C 0.6158(3) 0.9276(3) 0.4516(3) 0.0305(18) Uani 1 1 d G . . . .
H44 H 0.580609 0.866980 0.427068 0.037 Uiso 1 1 calc R U . . .
C52 C 0.7085(3) 0.9509(3) 0.4940(3) 0.0272(17) Uani 1 1 d G . . . .
C37 C 0.7599(2) 1.0396(3) 0.5300(4) 0.040(2) Uani 1 1 d G . . . .
H37 H 0.823284 1.055587 0.558924 0.047 Uiso 1 1 calc R U . . .
C29 C 0.7186(3) 1.1050(3) 0.5236(4) 0.047(2) Uani 1 1 d G . . . .
H29 H 0.753750 1.165617 0.548158 0.057 Uiso 1 1 calc R U . . .
C78 C 0.6259(4) 1.0817(3) 0.4812(4) 0.042(2) Uani 1 1 d G . . . .
H78 H 0.597645 1.126330 0.476847 0.050 Uiso 1 1 calc R U . . .
C46 C 0.5744(2) 0.9930(4) 0.4453(4) 0.037(2) Uani 1 1 d G . . . .
H46 H 0.511074 0.977012 0.416302 0.044 Uiso 1 1 calc R U . . .
C54 C 0.5596(4) 0.2084(4) 0.1062(3) 0.0318(18) Uani 1 1 d G . . . .
C60 C 0.5012(3) 0.1763(4) 0.0239(3) 0.039(2) Uani 1 1 d G . . . .
H60 H 0.446116 0.131019 0.001643 0.046 Uiso 1 1 calc R U . . .
C3 C 0.5232(4) 0.2105(4) -0.0258(3) 0.047(2) Uani 1 1 d G . . . .
H3 H 0.483268 0.188597 -0.082013 0.056 Uiso 1 1 calc R U . . .
C15 C 0.6038(5) 0.2768(4) 0.0068(3) 0.049(3) Uani 1 1 d G . . . .
H15 H 0.618850 0.300221 -0.027126 0.059 Uiso 1 1 calc R U . . .
C33 C 0.6622(4) 0.3090(4) 0.0891(4) 0.049(3) Uani 1 1 d G . . . .
H33 H 0.717282 0.354270 0.111418 0.059 Uiso 1 1 calc R U . . .
C72 C 0.6402(4) 0.2748(4) 0.1388(3) 0.039(2) Uani 1 1 d G . . . .
H72 H 0.680132 0.296693 0.195076 0.047 Uiso 1 1 calc R U . . .
C62 C 0.8562(3) 0.5600(4) 0.9709(3) 0.0343(19) Uani 1 1 d G . . . .
H62 H 0.914254 0.597821 0.987934 0.041 Uiso 1 1 calc R U . . .
C49 C 0.8085(3) 0.4968(4) 0.8896(3) 0.0313(18) Uani 1 1 d G . . . .
C31 C 0.7235(3) 0.4415(4) 0.8648(2) 0.040(2) Uani 1 1 d G . . . .
H31 H 0.690933 0.398241 0.809186 0.048 Uiso 1 1 calc R U . . .
C71 C 0.6862(3) 0.4494(4) 0.9212(3) 0.044(2) Uani 1 1 d G . . . .
H71 H 0.628166 0.411652 0.904174 0.053 Uiso 1 1 calc R U . . .
C59 C 0.7339(4) 0.5127(5) 1.0025(3) 0.045(2) Uani 1 1 d G . . . .
H59 H 0.708443 0.518147 1.041042 0.054 Uiso 1 1 calc R U . . .
C65 C 0.8189(4) 0.5680(4) 1.0274(2) 0.040(2) Uani 1 1 d G . . . .
H65 H 0.851487 0.611232 1.082923 0.048 Uiso 1 1 calc R U . . .
C61 C 0.9617(3) 0.5720(4) 0.8679(4) 0.0346(19) Uani 1 1 d G . . . .
C41 C 1.0380(4) 0.5598(3) 0.9170(4) 0.039(2) Uani 1 1 d G . . . .
H41 H 1.036448 0.503009 0.917209 0.046 Uiso 1 1 calc R U . . .
C77 C 1.1165(3) 0.6306(4) 0.9659(4) 0.044(2) Uani 1 1 d G . . . .
H77 H 1.168671 0.622233 0.999527 0.053 Uiso 1 1 calc R U . . .
C87 C 1.1187(3) 0.7136(4) 0.9657(4) 0.050(2) Uani 1 1 d G . . . .
H87 H 1.172428 0.762022 0.999083 0.059 Uiso 1 1 calc R U . . .
C47 C 1.0424(4) 0.7258(3) 0.9165(5) 0.066(4) Uani 1 1 d G . . . .
H47 H 1.043961 0.782587 0.916321 0.080 Uiso 1 1 calc R U . . .
C85 C 0.9639(3) 0.6550(4) 0.8676(4) 0.062(3) Uani 1 1 d G . . . .
H85 H 0.911737 0.663364 0.834003 0.075 Uiso 1 1 calc R U . . .
C5 C 0.8884(8) 0.5233(8) 0.2401(8) 0.059(3) Uani 1 1 d . . . . .
H5A H 0.891853 0.465380 0.205996 0.088 Uiso 1 1 calc R U . . .
H5B H 0.947239 0.558032 0.286067 0.088 Uiso 1 1 calc R U . . .
H5C H 0.870871 0.555919 0.206782 0.088 Uiso 1 1 calc R U . . .
C21 C 0.1940(7) -0.0902(7) 0.2313(7) 0.050(3) Uani 1 1 d . . . . .
H21A H 0.194474 -0.130818 0.179903 0.075 Uiso 1 1 calc R U . . .
H21B H 0.134262 -0.081731 0.220382 0.075 Uiso 1 1 calc R U . . .
H21C H 0.208406 -0.115729 0.271066 0.075 Uiso 1 1 calc R U . . .
C11 C 0.3839(8) 0.8375(8) 0.1934(6) 0.054(3) Uani 1 1 d . . . . .
H11A H 0.430737 0.854991 0.176538 0.081 Uiso 1 1 calc R U . . .
H11B H 0.372082 0.890998 0.225679 0.081 Uiso 1 1 calc R U . . .
H11C H 0.328775 0.798393 0.144387 0.081 Uiso 1 1 calc R U . . .
C91 C 1.1186(7) 0.7495(10) 0.7634(8) 0.072(4) Uani 1 1 d . . . . .
H91A H 1.142745 0.814322 0.796913 0.108 Uiso 1 1 calc R U . . .
H91B H 1.146229 0.731199 0.724590 0.108 Uiso 1 1 calc R U . . .
H91C H 1.131898 0.719107 0.799242 0.108 Uiso 1 1 calc R U . . .
C93 C 0.9295(8) 0.2112(9) 0.4346(7) 0.059(3) Uani 1 1 d . . . . .
H93A H 0.931948 0.167619 0.457714 0.089 Uiso 1 1 calc R U . . .
H93B H 0.990394 0.249375 0.454127 0.089 Uiso 1 1 calc R U . . .
H93C H 0.902809 0.179719 0.374375 0.089 Uiso 1 1 calc R U . . .
C95 C 0.7595(12) 0.7964(11) 1.0777(7) 0.091(5) Uani 1 1 d . U . . .
H95A H 0.811480 0.782049 1.108282 0.136 Uiso 1 1 calc R U . . .
H95B H 0.710301 0.782472 1.093047 0.136 Uiso 1 1 calc R U . . .
H95C H 0.776258 0.860163 1.090895 0.136 Uiso 1 1 calc R U . . .

loop_
_atom_site_aniso_label
_atom_site_aniso_U_11
_atom_site_aniso_U_22
_atom_site_aniso_U_33
_atom_site_aniso_U_23
_atom_site_aniso_U_13
_atom_site_aniso_U_12
Au1 0.0163(3) 0.0275(4) 0.0168(3) 0.0084(3) 0.0068(3) 0.0069(3)
Sb1 0.0191(4) 0.0462(5) 0.0233(4) 0.0064(4) 0.0009(3) -0.0009(4)
Cu3 0.0247(6) 0.0267(6) 0.0180(5) 0.0072(5) 0.0109(4) 0.0084(5)
Cu1 0.0179(5) 0.0298(6) 0.0233(6) 0.0134(5) 0.0070(4) 0.0049(4)
Cu4 0.0212(6) 0.0379(7) 0.0197(5) 0.0104(5) 0.0075(5) 0.0054(5)
Cu5 0.0199(5) 0.0307(6) 0.0203(5) 0.0097(5) 0.0076(4) 0.0082(5)
Cu7 0.0216(6) 0.0353(6) 0.0169(5) 0.0107(5) 0.0040(4) 0.0114(5)
Cu2 0.0210(6) 0.0305(6) 0.0277(6) 0.0082(5) 0.0085(5) 0.0091(5)
Cu6 0.0253(6) 0.0347(7) 0.0223(6) 0.0119(5) 0.0088(5) 0.0088(5)
S1 0.0200(9) 0.0349(10) 0.0179(8) 0.0093(8) 0.0067(7) 0.0106(8)
S2 0.0187(8) 0.0336(10) 0.0186(8) 0.0101(8) 0.0064(7) 0.0093(7)
S5 0.0232(9) 0.0285(10) 0.0217(9) 0.0088(8) 0.0109(7) 0.0076(7)
S6 0.0192(9) 0.0304(10) 0.0208(9) 0.0111(8) 0.0066(7) 0.0054(7)
P3 0.0196(9) 0.0294(10) 0.0257(10) 0.0129(8) 0.0085(8) 0.0062(8)
S4 0.0237(9) 0.0307(10) 0.0194(9) 0.0083(8) 0.0099(7) 0.0050(8)
S3 0.0193(9) 0.0318(10) 0.0227(9) 0.0127(8) 0.0055(7) 0.0069(7)
P1 0.0223(10) 0.0377(11) 0.0186(9) 0.0125(8) 0.0047(8) 0.0120(8)
P2 0.0280(10) 0.0281(10) 0.0197(9) 0.0075(8) 0.0116(8) 0.0097(8)
F2 0.029(3) 0.058(4) 0.035(3) 0.003(3) -0.002(3) 0.000(3)
F3 0.038(4) 0.063(4) 0.063(4) 0.024(4) 0.001(3) 0.011(3)
F1 0.035(3) 0.100(6) 0.033(3) 0.016(4) 0.010(3) -0.005(4)
C1 0.028(4) 0.031(4) 0.031(4) 0.014(4) 0.013(3) 0.009(3)
C81 0.036(5) 0.049(6) 0.043(5) 0.020(5) 0.015(4) 0.019(4)
C23 0.045(6) 0.042(6) 0.057(6) 0.012(5) 0.025(5) 0.023(5)
C89 0.062(7) 0.047(6) 0.050(6) 0.016(5) 0.035(6) 0.013(5)
C9 0.071(7) 0.046(6) 0.041(5) 0.022(5) 0.032(5) 0.020(5)
C92 0.044(5) 0.050(6) 0.039(5) 0.024(5) 0.024(4) 0.015(4)
C4 0.026(4) 0.031(4) 0.024(4) 0.008(3) 0.012(3) 0.008(3)
C80 0.026(4) 0.036(5) 0.029(4) 0.014(4) 0.009(3) 0.009(4)
C26 0.040(5) 0.036(5) 0.039(5) 0.021(4) 0.021(4) 0.017(4)
C36 0.029(4) 0.033(5) 0.043(5) 0.011(4) 0.015(4) 0.004(4)
C63 0.032(5) 0.038(5) 0.033(5) 0.012(4) 0.005(4) 0.003(4)
C48 0.026(4) 0.044(5) 0.030(4) 0.018(4) 0.008(4) 0.005(4)
C6 0.021(4) 0.028(4) 0.030(4) 0.008(3) 0.007(3) 0.010(3)
C94 0.035(5) 0.047(6) 0.033(5) 0.017(4) 0.010(4) 0.010(4)
C83 0.060(7) 0.061(7) 0.036(5) 0.021(5) 0.007(5) 0.025(6)
C13 0.028(5) 0.038(5) 0.048(6) 0.007(5) -0.001(4) 0.008(4)
C35 0.023(4) 0.045(6) 0.049(6) 0.005(5) 0.008(4) 0.001(4)
C70 0.028(4) 0.038(5) 0.038(5) 0.011(4) 0.014(4) 0.010(4)
C8 0.019(4) 0.031(4) 0.023(4) 0.009(3) 0.009(3) 0.007(3)
C90 0.029(4) 0.034(5) 0.033(4) 0.011(4) 0.011(4) 0.006(4)
C67 0.027(4) 0.043(5) 0.046(5) 0.006(4) 0.016(4) 0.011(4)
C38 0.037(5) 0.043(5) 0.035(5) 0.006(4) 0.025(4) 0.006(4)
C40 0.041(5) 0.044(5) 0.032(5) 0.018(4) 0.018(4) 0.006(4)
C12 0.026(4) 0.050(5) 0.031(4) 0.019(4) 0.014(4) 0.010(4)
C10 0.027(4) 0.030(4) 0.023(4) 0.012(3) 0.005(3) 0.006(3)
C55 0.038(5) 0.037(5) 0.032(5) 0.011(4) 0.011(4) 0.007(4)
C39 0.041(5) 0.041(6) 0.049(6) 0.018(5) 0.007(5) 0.007(4)
C43 0.037(5) 0.033(5) 0.057(6) 0.011(5) 0.017(5) 0.010(4)
C2 0.042(5) 0.046(6) 0.042(5) 0.010(4) 0.022(4) 0.018(5)
C53 0.036(5) 0.049(6) 0.034(5) 0.016(4) 0.013(4) 0.016(4)
C14 0.027(4) 0.037(5) 0.025(4) 0.014(4) 0.009(3) 0.011(4)
C22 0.043(5) 0.043(5) 0.027(4) 0.017(4) 0.017(4) 0.012(4)
C32 0.037(5) 0.044(5) 0.027(4) 0.016(4) 0.010(4) 0.015(4)
C74 0.028(4) 0.045(5) 0.030(4) 0.015(4) 0.009(4) 0.017(4)
C18 0.025(4) 0.038(5) 0.023(4) 0.012(4) 0.007(3) 0.008(4)
C30 0.021(4) 0.033(4) 0.017(4) 0.011(3) 0.006(3) 0.007(3)
C16 0.020(4) 0.035(4) 0.023(4) 0.014(3) 0.010(3) 0.011(3)
C76 0.029(4) 0.048(6) 0.032(5) 0.010(4) 0.013(4) 0.012(4)
C86 0.028(5) 0.068(7) 0.041(5) 0.018(5) 0.019(4) 0.021(5)
C51 0.031(5) 0.064(7) 0.038(5) 0.019(5) 0.018(4) 0.021(5)
C75 0.039(5) 0.041(6) 0.044(6) 0.005(4) 0.011(4) 0.018(4)
C50 0.028(4) 0.038(5) 0.034(5) 0.008(4) 0.011(4) 0.012(4)
C20 0.037(4) 0.034(4) 0.015(3) 0.010(3) 0.008(3) 0.012(3)
C88 0.052(6) 0.048(6) 0.032(5) 0.015(4) 0.023(4) 0.007(5)
C45 0.083(7) 0.056(6) 0.043(5) 0.021(4) 0.038(5) 0.024(5)
C79 0.073(6) 0.049(5) 0.029(4) 0.017(4) 0.014(4) 0.026(5)
C57 0.047(5) 0.041(5) 0.034(5) 0.006(4) -0.001(4) 0.025(4)
C17 0.043(5) 0.045(6) 0.035(5) 0.010(4) 0.017(4) 0.016(4)
C24 0.035(4) 0.034(4) 0.019(4) 0.008(3) 0.014(3) 0.010(4)
C66 0.035(5) 0.031(5) 0.036(5) 0.009(4) 0.011(4) 0.011(4)
C84 0.026(4) 0.047(6) 0.049(6) 0.018(5) 0.012(4) 0.008(4)
C68 0.032(5) 0.041(5) 0.034(5) 0.010(4) 0.008(4) 0.003(4)
C82 0.043(5) 0.029(5) 0.038(5) 0.007(4) 0.014(4) 0.009(4)
C56 0.036(5) 0.038(5) 0.032(5) 0.007(4) 0.012(4) 0.012(4)
C28 0.041(5) 0.040(5) 0.041(5) 0.021(4) 0.024(4) 0.019(4)
C42 0.027(4) 0.032(4) 0.023(4) 0.010(3) 0.007(3) 0.010(3)
C96 0.035(5) 0.041(5) 0.034(5) 0.015(4) 0.015(4) 0.013(4)
C58 0.054(6) 0.039(5) 0.040(5) 0.019(4) 0.020(5) 0.018(5)
C7 0.051(6) 0.040(5) 0.053(6) 0.022(5) 0.019(5) 0.024(5)
C69 0.047(6) 0.060(7) 0.053(6) 0.028(5) 0.031(5) 0.034(5)
C34 0.018(4) 0.038(5) 0.030(4) 0.019(4) 0.008(3) 0.009(3)
C64 0.028(4) 0.047(5) 0.030(5) 0.014(4) 0.005(4) 0.008(4)
C25 0.027(4) 0.042(5) 0.034(5) 0.009(4) -0.003(4) 0.007(4)
C27 0.019(4) 0.053(6) 0.046(6) 0.020(5) 0.002(4) 0.008(4)
C73 0.024(5) 0.061(7) 0.052(6) 0.015(5) 0.016(4) 0.015(4)
C19 0.029(5) 0.046(6) 0.033(5) 0.010(4) 0.002(4) 0.010(4)
C44 0.024(4) 0.035(5) 0.029(4) 0.011(4) 0.011(3) 0.007(3)
C52 0.025(4) 0.030(4) 0.027(4) 0.013(3) 0.011(3) 0.010(3)
C37 0.027(4) 0.035(5) 0.047(5) 0.017(4) 0.009(4) 0.003(4)
C29 0.036(5) 0.031(5) 0.055(6) 0.012(5) 0.005(5) 0.005(4)
C78 0.039(5) 0.038(5) 0.045(5) 0.014(4) 0.014(4) 0.022(4)
C46 0.027(4) 0.046(5) 0.033(5) 0.014(4) 0.011(4) 0.012(4)
C54 0.042(5) 0.028(4) 0.023(4) 0.006(3) 0.016(4) 0.013(4)
C60 0.040(5) 0.049(6) 0.031(5) 0.013(4) 0.021(4) 0.020(4)
C3 0.061(6) 0.063(7) 0.033(5) 0.026(5) 0.027(5) 0.031(6)
C15 0.089(8) 0.037(5) 0.048(6) 0.026(5) 0.049(6) 0.027(5)
C33 0.073(7) 0.034(5) 0.042(6) 0.009(4) 0.038(5) 0.006(5)
C72 0.047(5) 0.035(5) 0.032(5) 0.010(4) 0.021(4) 0.003(4)
C62 0.033(5) 0.038(5) 0.031(4) 0.013(4) 0.013(4) 0.013(4)
C49 0.023(4) 0.048(5) 0.024(4) 0.016(4) 0.008(3) 0.016(4)
C31 0.028(4) 0.055(6) 0.028(4) 0.018(4) 0.005(4) 0.003(4)
C71 0.028(5) 0.061(6) 0.042(5) 0.025(5) 0.012(4) 0.005(4)
C59 0.035(5) 0.069(7) 0.043(5) 0.029(5) 0.022(4) 0.019(5)
C65 0.037(5) 0.050(6) 0.030(5) 0.014(4) 0.014(4) 0.014(4)
C61 0.034(5) 0.043(5) 0.028(4) 0.020(4) 0.010(4) 0.012(4)
C41 0.031(5) 0.037(5) 0.040(5) 0.014(4) 0.011(4) 0.008(4)
C77 0.032(5) 0.055(6) 0.037(5) 0.020(5) 0.005(4) 0.009(4)
C87 0.038(5) 0.053(6) 0.052(6) 0.023(5) 0.015(5) 0.004(5)
C47 0.039(6) 0.048(7) 0.103(10) 0.041(7) 0.015(6) 0.003(5)
C85 0.029(5) 0.063(7) 0.077(8) 0.042(7) -0.003(5) -0.005(5)
C5 0.056(7) 0.056(7) 0.064(7) 0.015(6) 0.041(6) 0.001(5)
C21 0.040(5) 0.038(5) 0.058(6) 0.015(5) 0.017(5) -0.002(4)
C11 0.075(8) 0.063(7) 0.037(5) 0.029(5) 0.025(5) 0.038(6)
C91 0.026(5) 0.094(10) 0.067(8) 0.022(7) 0.004(5) 0.010(6)
C93 0.046(6) 0.076(8) 0.055(7) 0.018(6) 0.026(5) 0.033(6)
C95 0.141(12) 0.092(10) 0.030(6) 0.018(6) 0.031(7) 0.043(9)

loop_
_atom_type_symbol
_atom_type_description
_atom_type_scat_dispersion_real
_atom_type_scat_dispersion_imag
_atom_type_scat_source
C C 0.0181 0.0091 'International Tables Vol C Tables 4.2.6.8 and 6.1.1.4'
H H 0.0000 0.0000 'International Tables Vol C Tables 4.2.6.8 and 6.1.1.4'
Au Au -4.4197 7.2980 'International Tables Vol C Tables 4.2.6.8 and 6.1.1.4'
Cu Cu -1.9646 0.5888 'International Tables Vol C Tables 4.2.6.8 and 6.1.1.4'
F F 0.0727 0.0534 'International Tables Vol C Tables 4.2.6.8 and 6.1.1.4'
P P 0.2955 0.4335 'International Tables Vol C Tables 4.2.6.8 and 6.1.1.4'
S S 0.3331 0.5567 'International Tables Vol C Tables 4.2.6.8 and 6.1.1.4'
Sb Sb -0.0562 5.8946 'International Tables Vol C Tables 4.2.6.8 and 6.1.1.4'

loop_
_geom_angle_atom_site_label_1
_geom_angle_atom_site_label_2
_geom_angle_atom_site_label_3
_geom_angle
_geom_angle_site_symmetry_1
_geom_angle_site_symmetry_3
_geom_angle_publ_flag
Cu4 Au1 Cu4 180.0 2_666 . ?
Cu5 Au1 Cu4 69.81(3) 2_666 2_666 ?
Cu5 Au1 Cu4 110.19(3) 2_666 . ?
Cu5 Au1 Cu4 110.19(3) . 2_666 ?
Cu5 Au1 Cu4 69.81(3) . . ?
Cu5 Au1 Cu5 180.0 2_666 . ?
Cu5 Au1 Cu2 67.99(3) 2_666 2_666 ?
Cu5 Au1 Cu2 112.01(3) 2_666 . ?
Cu5 Au1 Cu2 67.99(3) . . ?
Cu5 Au1 Cu2 112.01(3) . 2_666 ?
Cu5 Au1 Cu6 70.06(3) . . ?
Cu5 Au1 Cu6 109.94(3) 2_666 . ?
Cu5 Au1 Cu6 70.06(3) 2_666 2_666 ?
Cu5 Au1 Cu6 109.94(3) . 2_666 ?
Cu2 Au1 Cu4 109.13(3) . . ?
Cu2 Au1 Cu4 70.87(3) . 2_666 ?
Cu2 Au1 Cu4 70.87(3) 2_666 . ?
Cu2 Au1 Cu4 109.13(3) 2_666 2_666 ?
Cu2 Au1 Cu2 180.0 . 2_666 ?
Cu6 Au1 Cu4 74.35(3) 2_666 . ?
Cu6 Au1 Cu4 105.65(3) 2_666 2_666 ?
Cu6 Au1 Cu4 74.35(3) . 2_666 ?
Cu6 Au1 Cu4 105.65(3) . . ?
Cu6 Au1 Cu2 70.27(3) . 2_666 ?
Cu6 Au1 Cu2 70.27(3) 2_666 . ?
Cu6 Au1 Cu2 109.73(3) . . ?
Cu6 Au1 Cu2 109.73(3) 2_666 2_666 ?
Cu6 Au1 Cu6 180.00(5) . 2_666 ?
F2 Sb1 F2 180.0 . 2_777 ?
F2 Sb1 F3 90.0(3) . . ?
F2 Sb1 F3 90.0(3) . 2_777 ?
F2 Sb1 F3 90.0(3) 2_777 . ?
F2 Sb1 F3 90.0(3) 2_777 2_777 ?
F3 Sb1 F3 180.0(4) . 2_777 ?
F1 Sb1 F2 88.9(3) . 2_777 ?
F1 Sb1 F2 88.9(3) 2_777 . ?
F1 Sb1 F2 91.1(3) 2_777 2_777 ?
F1 Sb1 F2 91.1(3) . . ?
F1 Sb1 F3 90.7(4) . . ?
F1 Sb1 F3 89.3(4) . 2_777 ?
F1 Sb1 F3 90.7(4) 2_777 2_777 ?
F1 Sb1 F3 89.3(4) 2_777 . ?
F1 Sb1 F1 180.0 2_777 . ?
S4 Cu3 S5 97.45(8) . . ?
P2 Cu3 S5 135.43(9) . . ?
P2 Cu3 S4 127.09(9) . . ?
P3 Cu1 S6 129.01(8) . . ?
P3 Cu1 S3 133.04(8) . . ?
S3 Cu1 S6 97.27(8) . . ?
S2 Cu4 Au1 92.71(6) . . ?
S2 Cu4 S6 122.73(8) . 2_666 ?
S6 Cu4 Au1 91.37(6) 2_666 . ?
S4 Cu4 Au1 89.97(6) . . ?
S4 Cu4 S2 123.28(8) . . ?
S4 Cu4 S6 113.82(8) . 2_666 ?
Au1 Cu5 Cu2 58.92(3) . . ?
Au1 Cu5 Cu6 56.01(3) . . ?
Cu2 Cu5 Cu6 95.20(4) . . ?
S2 Cu5 Au1 97.47(6) . . ?
S2 Cu5 Cu2 142.95(7) . . ?
S2 Cu5 Cu6 92.79(6) . . ?
S5 Cu5 Au1 96.40(6) . . ?
S5 Cu5 Cu2 48.54(5) . . ?
S5 Cu5 Cu6 143.74(7) . . ?
S5 Cu5 S2 115.78(8) . . ?
S3 Cu5 Au1 95.76(6) . . ?
S3 Cu5 Cu2 94.93(6) . . ?
S3 Cu5 Cu6 48.82(6) . . ?
S3 Cu5 S2 117.04(8) . . ?
S3 Cu5 S5 123.35(8) . . ?
S2 Cu7 S1 98.84(8) . . ?
P1 Cu7 S1 122.08(8) . . ?
P1 Cu7 S2 138.43(9) . . ?
Au1 Cu2 Cu5 53.09(3) . . ?
S1 Cu2 Au1 91.48(6) 2_666 . ?
S1 Cu2 Cu5 135.12(7) 2_666 . ?
S5 Cu2 Au1 91.96(6) . . ?
S5 Cu2 Cu5 49.14(5) . . ?
S5 Cu2 S1 117.64(8) . 2_666 ?
S5 Cu2 S6 127.06(8) . . ?
S6 Cu2 Au1 91.97(6) . . ?
S6 Cu2 Cu5 95.03(6) . . ?
S6 Cu2 S1 114.99(8) . 2_666 ?
Au1 Cu6 Cu5 53.93(3) . . ?
S1 Cu6 Au1 95.25(6) . . ?
S1 Cu6 Cu5 97.43(6) . . ?
S1 Cu6 S4 122.39(8) . 2_666 ?
S1 Cu6 S3 124.52(8) . . ?
S4 Cu6 Au1 92.58(6) 2_666 . ?
S4 Cu6 Cu5 131.35(7) 2_666 . ?
S3 Cu6 Au1 93.87(6) . . ?
S3 Cu6 Cu5 48.72(6) . . ?
S3 Cu6 S4 111.66(8) . 2_666 ?
Cu7 S1 Cu2 118.41(9) . 2_666 ?
Cu6 S1 Cu7 112.59(9) . . ?
Cu6 S1 Cu2 86.82(7) . 2_666 ?
C20 S1 Cu7 112.4(2) . . ?
C20 S1 Cu2 112.4(2) . 2_666 ?
C20 S1 Cu6 111.8(2) . . ?
Cu4 S2 Cu5 84.47(7) . . ?
Cu7 S2 Cu4 111.34(8) . . ?
Cu7 S2 Cu5 117.65(9) . . ?
C16 S2 Cu4 116.18(19) . . ?
C16 S2 Cu5 105.1(2) . . ?
C16 S2 Cu7 117.61(19) . . ?
Cu3 S5 Cu5 121.60(9) . . ?
Cu3 S5 Cu2 112.49(9) . . ?
Cu2 S5 Cu5 82.32(7) . . ?
C8 S5 Cu3 113.5(2) . . ?
C8 S5 Cu5 106.6(2) . . ?
C8 S5 Cu2 117.09(19) . . ?
Cu1 S6 Cu4 111.50(8) . 2_666 ?
Cu2 S6 Cu1 117.59(9) . . ?
Cu2 S6 Cu4 89.85(8) . 2_666 ?
C30 S6 Cu1 112.3(2) . . ?
C30 S6 Cu4 112.22(17) . 2_666 ?
C30 S6 Cu2 111.5(2) . . ?
C1 P3 Cu1 108.2(2) . . ?
C1 P3 C52 104.5(3) . . ?
C6 P3 Cu1 118.8(2) . . ?
C6 P3 C1 101.8(3) . . ?
C6 P3 C52 103.6(3) . . ?
C52 P3 Cu1 117.97(19) . . ?
Cu3 S4 Cu4 117.82(9) . . ?
Cu3 S4 Cu6 107.62(9) . 2_666 ?
Cu4 S4 Cu6 92.05(8) . 2_666 ?
C4 S4 Cu3 115.2(2) . . ?
C4 S4 Cu4 117.66(19) . . ?
C4 S4 Cu6 101.10(19) . 2_666 ?
Cu1 S3 Cu5 119.83(9) . . ?
Cu1 S3 Cu6 113.49(9) . . ?
Cu5 S3 Cu6 82.47(7) . . ?
C34 S3 Cu1 115.9(2) . . ?
C34 S3 Cu5 107.8(2) . . ?
C34 S3 Cu6 112.9(2) . . ?
C10 P1 Cu7 116.44(19) . . ?
C10 P1 C61 101.9(3) . . ?
C49 P1 Cu7 110.5(2) . . ?
C49 P1 C10 105.3(3) . . ?
C49 P1 C61 103.3(3) . . ?
C61 P1 Cu7 117.8(2) . . ?
C24 P2 Cu3 116.80(19) . . ?
C24 P2 C42 100.7(3) . . ?
C24 P2 C54 103.1(3) . . ?
C42 P2 Cu3 113.1(2) . . ?
C42 P2 C54 107.0(3) . . ?
C54 P2 Cu3 114.7(2) . . ?
C81 C1 P3 117.0(3) . . ?
C81 C1 C92 120.0 . . ?
C92 C1 P3 123.0(3) . . ?
C1 C81 H81 120.0 . . ?
C23 C81 C1 120.0 . . ?
C23 C81 H81 120.0 . . ?
C81 C23 H23 120.0 . . ?
C89 C23 C81 120.0 . . ?
C89 C23 H23 120.0 . . ?
C23 C89 H89 120.0 . . ?
C23 C89 C9 120.0 . . ?
C9 C89 H89 120.0 . . ?
C89 C9 H9 120.0 . . ?
C89 C9 C92 120.0 . . ?
C92 C9 H9 120.0 . . ?
C1 C92 H92 120.0 . . ?
C9 C92 C1 120.0 . . ?
C9 C92 H92 120.0 . . ?
C80 C4 S4 122.0(3) . . ?
C80 C4 C48 120.0 . . ?
C48 C4 S4 117.9(3) . . ?
C4 C80 H80 120.0 . . ?
C26 C80 C4 120.0 . . ?
C26 C80 H80 120.0 . . ?
C80 C26 H26 120.0 . . ?
C80 C26 C36 120.0 . . ?
C36 C26 H26 120.0 . . ?
C26 C36 C63 120.0 . . ?
C26 C36 C21 120.6(6) . . ?
C63 C36 C21 119.4(6) . . ?
C36 C63 H63 120.0 . . ?
C48 C63 C36 120.0 . . ?
C48 C63 H63 120.0 . . ?
C4 C48 H48 120.0 . . ?
C63 C48 C4 120.0 . . ?
C63 C48 H48 120.0 . . ?
C94 C6 P3 117.7(3) . . ?
C94 C6 C70 120.0 . . ?
C70 C6 P3 122.2(3) . . ?
C6 C94 H94 120.0 . . ?
C6 C94 C83 120.0 . . ?
C83 C94 H94 120.0 . . ?
C94 C83 H83 120.0 . . ?
C94 C83 C13 120.0 . . ?
C13 C83 H83 120.0 . . ?
C83 C13 H13 120.0 . . ?
C35 C13 C83 120.0 . . ?
C35 C13 H13 120.0 . . ?
C13 C35 H35 120.0 . . ?
C70 C35 C13 120.0 . . ?
C70 C35 H35 120.0 . . ?
C6 C70 H70 120.0 . . ?
C35 C70 C6 120.0 . . ?
C35 C70 H70 120.0 . . ?
C90 C8 S5 118.7(3) . . ?
C90 C8 C12 120.0 . . ?
C12 C8 S5 121.0(3) . . ?
C8 C90 H90 120.0 . . ?
C8 C90 C67 120.0 . . ?
C67 C90 H90 120.0 . . ?
C90 C67 H67 120.0 . . ?
C38 C67 C90 120.0 . . ?
C38 C67 H67 120.0 . . ?
C67 C38 C40 120.0 . . ?
C67 C38 C5 119.2(6) . . ?
C40 C38 C5 120.6(6) . . ?
C38 C40 H40 120.0 . . ?
C12 C40 C38 120.0 . . ?
C12 C40 H40 120.0 . . ?
C8 C12 H12 120.0 . . ?
C40 C12 C8 120.0 . . ?
C40 C12 H12 120.0 . . ?
C55 C10 P1 122.3(3) . . ?
C55 C10 C53 120.0 . . ?
C53 C10 P1 117.2(3) . . ?
C10 C55 H55 120.0 . . ?
C39 C55 C10 120.0 . . ?
C39 C55 H55 120.0 . . ?
C55 C39 H39 120.0 . . ?
C43 C39 C55 120.0 . . ?
C43 C39 H39 120.0 . . ?
C39 C43 H43 120.0 . . ?
C39 C43 C2 120.0 . . ?
C2 C43 H43 120.0 . . ?
C43 C2 H2 120.0 . . ?
C53 C2 C43 120.0 . . ?
C53 C2 H2 120.0 . . ?
C10 C53 H53 120.0 . . ?
C2 C53 C10 120.0 . . ?
C2 C53 H53 120.0 . . ?
C22 C14 H14 120.0 . . ?
C22 C14 C30 120.0 . . ?
C30 C14 H14 120.0 . . ?
C14 C22 H22 120.0 . . ?
C14 C22 C32 120.0 . . ?
C32 C22 H22 120.0 . . ?
C22 C32 C11 119.6(5) . . ?
C74 C32 C22 120.0 . . ?
C74 C32 C11 120.3(5) . . ?
C32 C74 H74 120.0 . . ?
C32 C74 C18 120.0 . . ?
C18 C74 H74 120.0 . . ?
C74 C18 H18 120.0 . . ?
C74 C18 C30 120.0 . . ?
C30 C18 H18 120.0 . . ?
C14 C30 S6 118.8(3) . . ?
C18 C30 S6 120.6(3) . . ?
C18 C30 C14 120.0 . . ?
C76 C16 S2 119.6(3) . . ?
C76 C16 C50 120.0 . . ?
C50 C16 S2 120.2(3) . . ?
C16 C76 H76 120.0 . . ?
C16 C76 C86 120.0 . . ?
C86 C76 H76 120.0 . . ?
C76 C86 H86 120.0 . . ?
C51 C86 C76 120.0 . . ?
C51 C86 H86 120.0 . . ?
C86 C51 C75 120.0 . . ?
C86 C51 C93 120.8(6) . . ?
C75 C51 C93 118.8(6) . . ?
C51 C75 H75 120.0 . . ?
C50 C75 C51 120.0 . . ?
C50 C75 H75 120.0 . . ?
C16 C50 H50 120.0 . . ?
C75 C50 C16 120.0 . . ?
C75 C50 H50 120.0 . . ?
C88 C20 S1 120.8(3) . . ?
C88 C20 C17 120.0 . . ?
C17 C20 S1 118.9(3) . . ?
C20 C88 H88 120.0 . . ?
C20 C88 C45 120.0 . . ?
C45 C88 H88 120.0 . . ?
C88 C45 H45 120.0 . . ?
C88 C45 C79 120.0 . . ?
C79 C45 H45 120.0 . . ?
C45 C79 C57 120.0 . . ?
C45 C79 C95 120.5(8) . . ?
C57 C79 C95 119.5(8) . . ?
C79 C57 H57 120.0 . . ?
C17 C57 C79 120.0 . . ?
C17 C57 H57 120.0 . . ?
C20 C17 H17 120.0 . . ?
C57 C17 C20 120.0 . . ?
C57 C17 H17 120.0 . . ?
C66 C24 P2 117.0(3) . . ?
C66 C24 C56 120.0 . . ?
C56 C24 P2 122.9(3) . . ?
C24 C66 H66 120.0 . . ?
C84 C66 C24 120.0 . . ?
C84 C66 H66 120.0 . . ?
C66 C84 H84 120.0 . . ?
C66 C84 C68 120.0 . . ?
C68 C84 H84 120.0 . . ?
C84 C68 H68 120.0 . . ?
C82 C68 C84 120.0 . . ?
C82 C68 H68 120.0 . . ?
C68 C82 H82 120.0 . . ?
C56 C82 C68 120.0 . . ?
C56 C82 H82 120.0 . . ?
C24 C56 H56 120.0 . . ?
C82 C56 C24 120.0 . . ?
C82 C56 H56 120.0 . . ?
C42 C28 H28 120.0 . . ?
C42 C28 C69 120.0 . . ?
C69 C28 H28 120.0 . . ?
C28 C42 P2 123.1(3) . . ?
C96 C42 P2 116.9(3) . . ?
C96 C42 C28 120.0 . . ?
C42 C96 H96 120.0 . . ?
C42 C96 C58 120.0 . . ?
C58 C96 H96 120.0 . . ?
C96 C58 H58 120.0 . . ?
C7 C58 C96 120.0 . . ?
C7 C58 H58 120.0 . . ?
C58 C7 H7 120.0 . . ?
C58 C7 C69 120.0 . . ?
C69 C7 H7 120.0 . . ?
C28 C69 H69 120.0 . . ?
C7 C69 C28 120.0 . . ?
C7 C69 H69 120.0 . . ?
C64 C34 S3 120.7(3) . . ?
C64 C34 C19 120.0 . . ?
C19 C34 S3 119.2(3) . . ?
C34 C64 H64 120.0 . . ?
C25 C64 C34 120.0 . . ?
C25 C64 H64 120.0 . . ?
C64 C25 H25 120.0 . . ?
C64 C25 C27 120.0 . . ?
C27 C25 H25 120.0 . . ?
C25 C27 C91 120.3(6) . . ?
C73 C27 C25 120.0 . . ?
C73 C27 C91 119.7(6) . . ?
C27 C73 H73 120.0 . . ?
C27 C73 C19 120.0 . . ?
C19 C73 H73 120.0 . . ?
C34 C19 H19 120.0 . . ?
C73 C19 C34 120.0 . . ?
C73 C19 H19 120.0 . . ?
C52 C44 H44 120.0 . . ?
C52 C44 C46 120.0 . . ?
C46 C44 H44 120.0 . . ?
C44 C52 P3 117.8(3) . . ?
C37 C52 P3 122.2(3) . . ?
C37 C52 C44 120.0 . . ?
C52 C37 H37 120.0 . . ?
C29 C37 C52 120.0 . . ?
C29 C37 H37 120.0 . . ?
C37 C29 H29 120.0 . . ?
C37 C29 C78 120.0 . . ?
C78 C29 H29 120.0 . . ?
C29 C78 H78 120.0 . . ?
C46 C78 C29 120.0 . . ?
C46 C78 H78 120.0 . . ?
C44 C46 H46 120.0 . . ?
C78 C46 C44 120.0 . . ?
C78 C46 H46 120.0 . . ?
C60 C54 P2 121.7(3) . . ?
C60 C54 C72 120.0 . . ?
C72 C54 P2 118.1(3) . . ?
C54 C60 H60 120.0 . . ?
C3 C60 C54 120.0 . . ?
C3 C60 H60 120.0 . . ?
C60 C3 H3 120.0 . . ?
C60 C3 C15 120.0 . . ?
C15 C3 H3 120.0 . . ?
C3 C15 H15 120.0 . . ?
C3 C15 C33 120.0 . . ?
C33 C15 H15 120.0 . . ?
C15 C33 H33 120.0 . . ?
C15 C33 C72 120.0 . . ?
C72 C33 H33 120.0 . . ?
C54 C72 H72 120.0 . . ?
C33 C72 C54 120.0 . . ?
C33 C72 H72 120.0 . . ?
C49 C62 H62 120.0 . . ?
C49 C62 C65 120.0 . . ?
C65 C62 H62 120.0 . . ?
C62 C49 P1 122.7(3) . . ?
C62 C49 C31 120.0 . . ?
C31 C49 P1 117.3(3) . . ?
C49 C31 H31 120.0 . . ?
C71 C31 C49 120.0 . . ?
C71 C31 H31 120.0 . . ?
C31 C71 H71 120.0 . . ?
C31 C71 C59 120.0 . . ?
C59 C71 H71 120.0 . . ?
C71 C59 H59 120.0 . . ?
C65 C59 C71 120.0 . . ?
C65 C59 H59 120.0 . . ?
C62 C65 H65 120.0 . . ?
C59 C65 C62 120.0 . . ?
C59 C65 H65 120.0 . . ?
C41 C61 P1 122.2(3) . . ?
C41 C61 C85 120.0 . . ?
C85 C61 P1 117.4(3) . . ?
C61 C41 H41 120.0 . . ?
C77 C41 C61 120.0 . . ?
C77 C41 H41 120.0 . . ?
C41 C77 H77 120.0 . . ?
C41 C77 C87 120.0 . . ?
C87 C77 H77 120.0 . . ?
C77 C87 H87 120.0 . . ?
C47 C87 C77 120.0 . . ?
C47 C87 H87 120.0 . . ?
C87 C47 H47 120.0 . . ?
C87 C47 C85 120.0 . . ?
C85 C47 H47 120.0 . . ?
C61 C85 H85 120.0 . . ?
C47 C85 C61 120.0 . . ?
C47 C85 H85 120.0 . . ?
C38 C5 H5A 109.5 . . ?
C38 C5 H5B 109.5 . . ?
C38 C5 H5C 109.5 . . ?
H5A C5 H5B 109.5 . . ?
H5A C5 H5C 109.5 . . ?
H5B C5 H5C 109.5 . . ?
C36 C21 H21A 109.5 . . ?
C36 C21 H21B 109.5 . . ?
C36 C21 H21C 109.5 . . ?
H21A C21 H21B 109.5 . . ?
H21A C21 H21C 109.5 . . ?
H21B C21 H21C 109.5 . . ?
C32 C11 H11A 109.5 . . ?
C32 C11 H11B 109.5 . . ?
C32 C11 H11C 109.5 . . ?
H11A C11 H11B 109.5 . . ?
H11A C11 H11C 109.5 . . ?
H11B C11 H11C 109.5 . . ?
C27 C91 H91A 109.5 . . ?
C27 C91 H91B 109.5 . . ?
C27 C91 H91C 109.5 . . ?
H91A C91 H91B 109.5 . . ?
H91A C91 H91C 109.5 . . ?
H91B C91 H91C 109.5 . . ?
C51 C93 H93A 109.5 . . ?
C51 C93 H93B 109.5 . . ?
C51 C93 H93C 109.5 . . ?
H93A C93 H93B 109.5 . . ?
H93A C93 H93C 109.5 . . ?
H93B C93 H93C 109.5 . . ?
C79 C95 H95A 109.5 . . ?
C79 C95 H95B 109.5 . . ?
C79 C95 H95C 109.5 . . ?
H95A C95 H95B 109.5 . . ?
H95A C95 H95C 109.5 . . ?
H95B C95 H95C 109.5 . . ?

loop_
_geom_bond_atom_site_label_1
_geom_bond_atom_site_label_2
_geom_bond_distance
_geom_bond_site_symmetry_2
_geom_bond_publ_flag
Au1 Cu4 2.7906(12) . ?
Au1 Cu4 2.7905(12) 2_666 ?
Au1 Cu5 2.5937(11) 2_666 ?
Au1 Cu5 2.5937(11) . ?
Au1 Cu2 2.7783(12) 2_666 ?
Au1 Cu2 2.7783(12) . ?
Au1 Cu6 2.6608(12) 2_666 ?
Au1 Cu6 2.6608(12) . ?
Sb1 F2 1.867(6) . ?
Sb1 F2 1.868(6) 2_777 ?
Sb1 F3 1.872(7) 2_777 ?
Sb1 F3 1.872(7) . ?
Sb1 F1 1.866(6) 2_777 ?
Sb1 F1 1.866(6) . ?
Cu3 S5 2.263(2) . ?
Cu3 S4 2.250(2) . ?
Cu3 P2 2.202(2) . ?
Cu1 S6 2.286(2) . ?
Cu1 P3 2.211(2) . ?
Cu1 S3 2.257(2) . ?
Cu4 S2 2.284(2) . ?
Cu4 S6 2.293(2) 2_666 ?
Cu4 S4 2.273(2) . ?
Cu5 Cu2 3.0076(16) . ?
Cu5 Cu6 3.0166(16) . ?
Cu5 S2 2.307(2) . ?
Cu5 S5 2.295(2) . ?
Cu5 S3 2.287(2) . ?
Cu7 S1 2.266(2) . ?
Cu7 S2 2.250(2) . ?
Cu7 P1 2.210(2) . ?
Cu2 S1 2.293(2) 2_666 ?
Cu2 S5 2.274(2) . ?
Cu2 S6 2.279(2) . ?
Cu6 S1 2.264(2) . ?
Cu6 S4 2.306(2) 2_666 ?
Cu6 S3 2.290(2) . ?
S1 C20 1.789(4) . ?
S2 C16 1.796(4) . ?
S5 C8 1.791(4) . ?
S6 C30 1.795(4) . ?
P3 C1 1.834(4) . ?
P3 C6 1.828(4) . ?
P3 C52 1.840(4) . ?
S4 C4 1.784(4) . ?
S3 C34 1.791(4) . ?
P1 C10 1.834(4) . ?
P1 C49 1.832(4) . ?
P1 C61 1.857(5) . ?
P2 C24 1.826(4) . ?
P2 C42 1.826(4) . ?
P2 C54 1.840(4) . ?
C1 C81 1.3900 . ?
C1 C92 1.3900 . ?
C81 H81 0.9500 . ?
C81 C23 1.3900 . ?
C23 H23 0.9500 . ?
C23 C89 1.3900 . ?
C89 H89 0.9500 . ?
C89 C9 1.3900 . ?
C9 H9 0.9500 . ?
C9 C92 1.3900 . ?
C92 H92 0.9500 . ?
C4 C80 1.3900 . ?
C4 C48 1.3900 . ?
C80 H80 0.9500 . ?
C80 C26 1.3900 . ?
C26 H26 0.9500 . ?
C26 C36 1.3900 . ?
C36 C63 1.3900 . ?
C36 C21 1.521(10) . ?
C63 H63 0.9500 . ?
C63 C48 1.3900 . ?
C48 H48 0.9500 . ?
C6 C94 1.3900 . ?
C6 C70 1.3900 . ?
C94 H94 0.9500 . ?
C94 C83 1.3900 . ?
C83 H83 0.9500 . ?
C83 C13 1.3900 . ?
C13 H13 0.9500 . ?
C13 C35 1.3900 . ?
C35 H35 0.9500 . ?
C35 C70 1.3900 . ?
C70 H70 0.9500 . ?
C8 C90 1.3900 . ?
C8 C12 1.3900 . ?
C90 H90 0.9500 . ?
C90 C67 1.3900 . ?
C67 H67 0.9500 . ?
C67 C38 1.3900 . ?
C38 C40 1.3900 . ?
C38 C5 1.523(10) . ?
C40 H40 0.9500 . ?
C40 C12 1.3900 . ?
C12 H12 0.9500 . ?
C10 C55 1.3900 . ?
C10 C53 1.3900 . ?
C55 H55 0.9500 . ?
C55 C39 1.3900 . ?
C39 H39 0.9500 . ?
C39 C43 1.3900 . ?
C43 H43 0.9500 . ?
C43 C2 1.3900 . ?
C2 H2 0.9500 . ?
C2 C53 1.3900 . ?
C53 H53 0.9500 . ?
C14 H14 0.9500 . ?
C14 C22 1.3900 . ?
C14 C30 1.3900 . ?
C22 H22 0.9500 . ?
C22 C32 1.3900 . ?
C32 C74 1.3900 . ?
C32 C11 1.531(10) . ?
C74 H74 0.9500 . ?
C74 C18 1.3900 . ?
C18 H18 0.9500 . ?
C18 C30 1.3900 . ?
C16 C76 1.3900 . ?
C16 C50 1.3900 . ?
C76 H76 0.9500 . ?
C76 C86 1.3900 . ?
C86 H86 0.9500 . ?
C86 C51 1.3900 . ?
C51 C75 1.3900 . ?
C51 C93 1.541(11) . ?
C75 H75 0.9500 . ?
C75 C50 1.3900 . ?
C50 H50 0.9500 . ?
C20 C88 1.3900 . ?
C20 C17 1.3900 . ?
C88 H88 0.9500 . ?
C88 C45 1.3900 . ?
C45 H45 0.9500 . ?
C45 C79 1.3900 . ?
C79 C57 1.3900 . ?
C79 C95 1.526(12) . ?
C57 H57 0.9500 . ?
C57 C17 1.3900 . ?
C17 H17 0.9500 . ?
C24 C66 1.3900 . ?
C24 C56 1.3900 . ?
C66 H66 0.9500 . ?
C66 C84 1.3900 . ?
C84 H84 0.9500 . ?
C84 C68 1.3900 . ?
C68 H68 0.9500 . ?
C68 C82 1.3900 . ?
C82 H82 0.9500 . ?
C82 C56 1.3900 . ?
C56 H56 0.9500 . ?
C28 H28 0.9500 . ?
C28 C42 1.3900 . ?
C28 C69 1.3900 . ?
C42 C96 1.3900 . ?
C96 H96 0.9500 . ?
C96 C58 1.3900 . ?
C58 H58 0.9500 . ?
C58 C7 1.3900 . ?
C7 H7 0.9500 . ?
C7 C69 1.3900 . ?
C69 H69 0.9500 . ?
C34 C64 1.3900 . ?
C34 C19 1.3900 . ?
C64 H64 0.9500 . ?
C64 C25 1.3900 . ?
C25 H25 0.9500 . ?
C25 C27 1.3900 . ?
C27 C73 1.3900 . ?
C27 C91 1.539(11) . ?
C73 H73 0.9500 . ?
C73 C19 1.3900 . ?
C19 H19 0.9500 . ?
C44 H44 0.9500 . ?
C44 C52 1.3900 . ?
C44 C46 1.3900 . ?
C52 C37 1.3900 . ?
C37 H37 0.9500 . ?
C37 C29 1.3900 . ?
C29 H29 0.9500 . ?
C29 C78 1.3900 . ?
C78 H78 0.9500 . ?
C78 C46 1.3900 . ?
C46 H46 0.9500 . ?
C54 C60 1.3900 . ?
C54 C72 1.3900 . ?
C60 H60 0.9500 . ?
C60 C3 1.3900 . ?
C3 H3 0.9500 . ?
C3 C15 1.3900 . ?
C15 H15 0.9500 . ?
C15 C33 1.3900 . ?
C33 H33 0.9500 . ?
C33 C72 1.3900 . ?
C72 H72 0.9500 . ?
C62 H62 0.9500 . ?
C62 C49 1.3900 . ?
C62 C65 1.3900 . ?
C49 C31 1.3900 . ?
C31 H31 0.9500 . ?
C31 C71 1.3900 . ?
C71 H71 0.9500 . ?
C71 C59 1.3900 . ?
C59 H59 0.9500 . ?
C59 C65 1.3900 . ?
C65 H65 0.9500 . ?
C61 C41 1.3900 . ?
C61 C85 1.3900 . ?
C41 H41 0.9500 . ?
C41 C77 1.3900 . ?
C77 H77 0.9500 . ?
C77 C87 1.3900 . ?
C87 H87 0.9500 . ?
C87 C47 1.3900 . ?
C47 H47 0.9500 . ?
C47 C85 1.3900 . ?
C85 H85 0.9500 . ?
C5 H5A 0.9800 . ?
C5 H5B 0.9800 . ?
C5 H5C 0.9800 . ?
C21 H21A 0.9800 . ?
C21 H21B 0.9800 . ?
C21 H21C 0.9800 . ?
C11 H11A 0.9800 . ?
C11 H11B 0.9800 . ?
C11 H11C 0.9800 . ?
C91 H91A 0.9800 . ?
C91 H91B 0.9800 . ?
C91 H91C 0.9800 . ?
C93 H93A 0.9800 . ?
C93 H93B 0.9800 . ?
C93 H93C 0.9800 . ?
C95 H95A 0.9800 . ?
C95 H95B 0.9800 . ?
C95 H95C 0.9800 . ?

loop_
_geom_torsion_atom_site_label_1
_geom_torsion_atom_site_label_2
_geom_torsion_atom_site_label_3
_geom_torsion_atom_site_label_4
_geom_torsion
_geom_torsion_site_symmetry_1
_geom_torsion_site_symmetry_2
_geom_torsion_site_symmetry_3
_geom_torsion_site_symmetry_4
_geom_torsion_publ_flag
Cu3 S5 C8 C90 -73.7(3) . . . . ?
Cu3 S5 C8 C12 100.1(3) . . . . ?
Cu3 S4 C4 C80 119.5(3) . . . . ?
Cu3 S4 C4 C48 -59.4(3) . . . . ?
Cu3 P2 C24 C66 45.6(4) . . . . ?
Cu3 P2 C24 C56 -136.0(3) . . . . ?
Cu3 P2 C42 C28 -127.5(3) . . . . ?
Cu3 P2 C42 C96 55.1(4) . . . . ?
Cu3 P2 C54 C60 -122.0(3) . . . . ?
Cu3 P2 C54 C72 52.5(4) . . . . ?
Cu1 S6 C30 C14 58.7(3) . . . . ?
Cu1 S6 C30 C18 -112.2(3) . . . . ?
Cu1 P3 C1 C81 -75.0(3) . . . . ?
Cu1 P3 C1 C92 102.7(4) . . . . ?
Cu1 P3 C6 C94 -30.1(4) . . . . ?
Cu1 P3 C6 C70 152.2(3) . . . . ?
Cu1 P3 C52 C44 -31.2(4) . . . . ?
Cu1 P3 C52 C37 148.8(3) . . . . ?
Cu1 S3 C34 C64 82.1(4) . . . . ?
Cu1 S3 C34 C19 -93.7(4) . . . . ?
Cu4 S2 C16 C76 -174.3(3) . . . . ?
Cu4 S2 C16 C50 1.0(4) . . . . ?
Cu4 S6 C30 C14 -174.7(3) 2_666 . . . ?
Cu4 S6 C30 C18 14.4(4) 2_666 . . . ?
Cu4 S4 C4 C80 -26.5(4) . . . . ?
Cu4 S4 C4 C48 154.6(2) . . . . ?
Cu5 S2 C16 C76 94.4(3) . . . . ?
Cu5 S2 C16 C50 -90.2(3) . . . . ?
Cu5 S5 C8 C90 62.9(3) . . . . ?
Cu5 S5 C8 C12 -123.3(3) . . . . ?
Cu5 S3 C34 C64 -140.5(3) . . . . ?
Cu5 S3 C34 C19 43.7(4) . . . . ?
Cu7 S1 C20 C88 -117.9(3) . . . . ?
Cu7 S1 C20 C17 55.0(4) . . . . ?
Cu7 S2 C16 C76 -38.7(4) . . . . ?
Cu7 S2 C16 C50 136.6(3) . . . . ?
Cu7 P1 C10 C55 -154.0(3) . . . . ?
Cu7 P1 C10 C53 34.4(4) . . . . ?
Cu7 P1 C49 C62 -127.1(3) . . . . ?
Cu7 P1 C49 C31 50.8(4) . . . . ?
Cu7 P1 C61 C41 -158.0(3) . . . . ?
Cu7 P1 C61 C85 29.3(4) . . . . ?
Cu2 S1 C20 C88 18.7(4) 2_666 . . . ?
Cu2 S1 C20 C17 -168.4(3) 2_666 . . . ?
Cu2 S5 C8 C90 152.6(3) . . . . ?
Cu2 S5 C8 C12 -33.6(4) . . . . ?
Cu2 S6 C30 C14 -75.6(3) . . . . ?
Cu2 S6 C30 C18 113.5(3) . . . . ?
Cu6 S1 C20 C88 114.4(3) . . . . ?
Cu6 S1 C20 C17 -72.7(4) . . . . ?
Cu6 S4 C4 C80 -124.8(3) 2_666 . . . ?
Cu6 S4 C4 C48 56.3(3) 2_666 . . . ?
Cu6 S3 C34 C64 -51.3(4) . . . . ?
Cu6 S3 C34 C19 132.9(3) . . . . ?
S1 C20 C88 C45 172.9(5) . . . . ?
S1 C20 C17 C57 -173.0(5) . . . . ?
S2 C16 C76 C86 175.4(4) . . . . ?
S2 C16 C50 C75 -175.4(4) . . . . ?
S5 C8 C90 C67 173.9(4) . . . . ?
S5 C8 C12 C40 -173.7(4) . . . . ?
P3 C1 C81 C23 177.7(5) . . . . ?
P3 C1 C92 C9 -177.6(5) . . . . ?
P3 C6 C94 C83 -177.8(4) . . . . ?
P3 C6 C70 C35 177.7(5) . . . . ?
P3 C52 C37 C29 180.0(4) . . . . ?
S4 C4 C80 C26 -178.9(4) . . . . ?
S4 C4 C48 C63 179.0(4) . . . . ?
S3 C34 C64 C25 -175.7(5) . . . . ?
S3 C34 C19 C73 175.8(5) . . . . ?
P1 C10 C55 C39 -171.3(5) . . . . ?
P1 C10 C53 C2 171.7(4) . . . . ?
P1 C49 C31 C71 -178.0(4) . . . . ?
P1 C61 C41 C77 -172.6(5) . . . . ?
P1 C61 C85 C47 173.0(5) . . . . ?
P2 C24 C66 C84 178.5(4) . . . . ?
P2 C24 C56 C82 -178.4(4) . . . . ?
P2 C42 C96 C58 177.6(4) . . . . ?
P2 C54 C60 C3 174.4(5) . . . . ?
P2 C54 C72 C33 -174.6(4) . . . . ?
C1 P3 C6 C94 -148.7(3) . . . . ?
C1 P3 C6 C70 33.6(4) . . . . ?
C1 P3 C52 C44 89.0(4) . . . . ?
C1 P3 C52 C37 -91.0(4) . . . . ?
C1 C81 C23 C89 0.0 . . . . ?
C81 C1 C92 C9 0.0 . . . . ?
C81 C23 C89 C9 0.0 . . . . ?
C23 C89 C9 C92 0.0 . . . . ?
C89 C9 C92 C1 0.0 . . . . ?
C92 C1 C81 C23 0.0 . . . . ?
C4 C80 C26 C36 0.0 . . . . ?
C80 C4 C48 C63 0.0 . . . . ?
C80 C26 C36 C63 0.0 . . . . ?
C80 C26 C36 C21 -178.6(7) . . . . ?
C26 C36 C63 C48 0.0 . . . . ?
C36 C63 C48 C4 0.0 . . . . ?
C48 C4 C80 C26 0.0 . . . . ?
C6 P3 C1 C81 51.0(4) . . . . ?
C6 P3 C1 C92 -131.4(4) . . . . ?
C6 P3 C52 C44 -164.8(3) . . . . ?
C6 P3 C52 C37 15.2(4) . . . . ?
C6 C94 C83 C13 0.0 . . . . ?
C94 C6 C70 C35 0.0 . . . . ?
C94 C83 C13 C35 0.0 . . . . ?
C83 C13 C35 C70 0.0 . . . . ?
C13 C35 C70 C6 0.0 . . . . ?
C70 C6 C94 C83 0.0 . . . . ?
C8 C90 C67 C38 0.0 . . . . ?
C90 C8 C12 C40 0.0 . . . . ?
C90 C67 C38 C40 0.0 . . . . ?
C90 C67 C38 C5 -175.2(7) . . . . ?
C67 C38 C40 C12 0.0 . . . . ?
C38 C40 C12 C8 0.0 . . . . ?
C12 C8 C90 C67 0.0 . . . . ?
C10 P1 C49 C62 106.3(4) . . . . ?
C10 P1 C49 C31 -75.7(4) . . . . ?
C10 P1 C61 C41 -29.2(5) . . . . ?
C10 P1 C61 C85 158.0(4) . . . . ?
C10 C55 C39 C43 0.0 . . . . ?
C55 C10 C53 C2 0.0 . . . . ?
C55 C39 C43 C2 0.0 . . . . ?
C39 C43 C2 C53 0.0 . . . . ?
C43 C2 C53 C10 0.0 . . . . ?
C53 C10 C55 C39 0.0 . . . . ?
C14 C22 C32 C74 0.0 . . . . ?
C14 C22 C32 C11 177.4(7) . . . . ?
C22 C14 C30 S6 -171.0(4) . . . . ?
C22 C14 C30 C18 0.0 . . . . ?
C22 C32 C74 C18 0.0 . . . . ?
C32 C74 C18 C30 0.0 . . . . ?
C74 C18 C30 S6 170.8(4) . . . . ?
C74 C18 C30 C14 0.0 . . . . ?
C30 C14 C22 C32 0.0 . . . . ?
C16 C76 C86 C51 0.0 . . . . ?
C76 C16 C50 C75 0.0 . . . . ?
C76 C86 C51 C75 0.0 . . . . ?
C76 C86 C51 C93 -172.9(8) . . . . ?
C86 C51 C75 C50 0.0 . . . . ?
C51 C75 C50 C16 0.0 . . . . ?
C50 C16 C76 C86 0.0 . . . . ?
C20 C88 C45 C79 0.0 . . . . ?
C88 C20 C17 C57 0.0 . . . . ?
C88 C45 C79 C57 0.0 . . . . ?
C88 C45 C79 C95 -178.8(9) . . . . ?
C45 C79 C57 C17 0.0 . . . . ?
C79 C57 C17 C20 0.0 . . . . ?
C17 C20 C88 C45 0.0 . . . . ?
C24 P2 C42 C28 107.1(4) . . . . ?
C24 P2 C42 C96 -70.4(4) . . . . ?
C24 P2 C54 C60 6.0(4) . . . . ?
C24 P2 C54 C72 -179.5(3) . . . . ?
C24 C66 C84 C68 0.0 . . . . ?
C66 C24 C56 C82 0.0 . . . . ?
C66 C84 C68 C82 0.0 . . . . ?
C84 C68 C82 C56 0.0 . . . . ?
C68 C82 C56 C24 0.0 . . . . ?
C56 C24 C66 C84 0.0 . . . . ?
C28 C42 C96 C58 0.0 . . . . ?
C42 P2 C24 C66 168.4(3) . . . . ?
C42 P2 C24 C56 -13.1(4) . . . . ?
C42 P2 C54 C60 111.7(4) . . . . ?
C42 P2 C54 C72 -73.8(4) . . . . ?
C42 C28 C69 C7 0.0 . . . . ?
C42 C96 C58 C7 0.0 . . . . ?
C96 C58 C7 C69 0.0 . . . . ?
C58 C7 C69 C28 0.0 . . . . ?
C69 C28 C42 P2 -177.4(5) . . . . ?
C69 C28 C42 C96 0.0 . . . . ?
C34 C64 C25 C27 0.0 . . . . ?
C64 C34 C19 C73 0.0 . . . . ?
C64 C25 C27 C73 0.0 . . . . ?
C64 C25 C27 C91 178.5(9) . . . . ?
C25 C27 C73 C19 0.0 . . . . ?
C27 C73 C19 C34 0.0 . . . . ?
C19 C34 C64 C25 0.0 . . . . ?
C44 C52 C37 C29 0.0 . . . . ?
C52 P3 C1 C81 158.5(3) . . . . ?
C52 P3 C1 C92 -23.8(4) . . . . ?
C52 P3 C6 C94 103.1(4) . . . . ?
C52 P3 C6 C70 -74.7(4) . . . . ?
C52 C44 C46 C78 0.0 . . . . ?
C52 C37 C29 C78 0.0 . . . . ?
C37 C29 C78 C46 0.0 . . . . ?
C29 C78 C46 C44 0.0 . . . . ?
C46 C44 C52 P3 -180.0(4) . . . . ?
C46 C44 C52 C37 0.0 . . . . ?
C54 P2 C24 C66 -81.1(4) . . . . ?
C54 P2 C24 C56 97.3(4) . . . . ?
C54 P2 C42 C28 -0.3(4) . . . . ?
C54 P2 C42 C96 -177.8(3) . . . . ?
C54 C60 C3 C15 0.0 . . . . ?
C60 C54 C72 C33 0.0 . . . . ?
C60 C3 C15 C33 0.0 . . . . ?
C3 C15 C33 C72 0.0 . . . . ?
C15 C33 C72 C54 0.0 . . . . ?
C72 C54 C60 C3 0.0 . . . . ?
C62 C49 C31 C71 0.0 . . . . ?
C49 P1 C10 C55 -31.2(4) . . . . ?
C49 P1 C10 C53 157.3(3) . . . . ?
C49 P1 C61 C41 79.9(5) . . . . ?
C49 P1 C61 C85 -92.9(4) . . . . ?
C49 C62 C65 C59 0.0 . . . . ?
C49 C31 C71 C59 0.0 . . . . ?
C31 C71 C59 C65 0.0 . . . . ?
C71 C59 C65 C62 0.0 . . . . ?
C65 C62 C49 P1 177.9(5) . . . . ?
C65 C62 C49 C31 0.0 . . . . ?
C61 P1 C10 C55 76.3(4) . . . . ?
C61 P1 C10 C53 -95.2(4) . . . . ?
C61 P1 C49 C62 -0.2(4) . . . . ?
C61 P1 C49 C31 177.7(3) . . . . ?
C61 C41 C77 C87 0.0 . . . . ?
C41 C61 C85 C47 0.0 . . . . ?
C41 C77 C87 C47 0.0 . . . . ?
C77 C87 C47 C85 0.0 . . . . ?
C87 C47 C85 C61 0.0 . . . . ?
C85 C61 C41 C77 0.0 . . . . ?
C5 C38 C40 C12 175.1(7) . . . . ?
C21 C36 C63 C48 178.7(7) . . . . ?
C11 C32 C74 C18 -177.4(7) . . . . ?
C91 C27 C73 C19 -178.5(9) . . . . ?
C93 C51 C75 C50 173.0(8) . . . . ?
C95 C79 C57 C17 178.8(9) . . . . ?

loop_
_platon_squeeze_void_nr
_platon_squeeze_void_average_x
_platon_squeeze_void_average_y
_platon_squeeze_void_average_z
_platon_squeeze_void_volume
_platon_squeeze_void_count_electrons
_platon_squeeze_void_content
1 0.500 0.500 1.000 135 46 '1 CH2Cl2'
